data_7720447
loop_
_publ_author_name
'Subramaniyan, Mahabarathi'
'Thanigachalam, Sathish'
'Salimath, Shivabasayya V.'
'Ramasamy, Selva Kumar'
'George, Kevin'
'Pathak, Madhvesh'

_publ_section_title
;
 Synthesis, characterization and <i>in vitro</i> studies of metallacyclic
 derivatives of titanium(IV) incorporated with Schiff's bases: DNA/BSA
 binding, computational aspects and cytotoxic potential.
;
_journal_issue 4
_journal_name_full 'Dalton transactions (Cambridge, England : 2003)'
_journal_page_first 1806
_journal_page_last 1832
_journal_paper_doi 10.1039/d5dt02277k
_journal_volume 55
_journal_year 2026
_chemical_formula_moiety 'C56 H43.255 N4 O12 Ti2.5'
_chemical_formula_sum 'C56 H45.47 N4 O14 Ti2'
_chemical_formula_weight 1094.23
_space_group_crystal_system monoclinic
_space_group_IT_number 15
_space_group_name_Hall '-C 2yc'
_space_group_name_H-M_alt 'C 1 2/c 1'
_atom_sites_solution_hydrogens geom
_atom_sites_solution_primary dual
_audit_creation_date 2025-07-10
_audit_creation_method
;
Olex2 1.3
(compiled 2020.11.12 svn.r5f609507 for OlexSys, GUI svn.r6408)
;
_audit_update_record
;
2025-11-15 deposited with the CCDC.	2025-12-17 downloaded from the CCDC.
;
_cell_angle_alpha 90
_cell_angle_beta 96.608(2)
_cell_angle_gamma 90
_cell_formula_units_Z 4
_cell_length_a 41.158(3)
_cell_length_b 13.0488(9)
_cell_length_c 9.6912(6)
_cell_measurement_reflns_used 9988
_cell_measurement_temperature 300.0
_cell_measurement_theta_max 22.39
_cell_measurement_theta_min 2.16
_cell_volume 5170.2(6)
_computing_cell_refinement 'SAINT V8.40B (?, 2016)'
_computing_data_reduction 'SAINT V8.40B (?, 2016)'
_computing_molecular_graphics 'Olex2 1.3 (Dolomanov et al., 2009)'
_computing_publication_material 'Olex2 1.3 (Dolomanov et al., 2009)'
_computing_structure_refinement 'SHELXL 2018/3 (Sheldrick, 2015)'
_computing_structure_solution 'SHELXT 2018/2 (Sheldrick, 2018)'
_diffrn_ambient_temperature 300.0
_diffrn_measured_fraction_theta_full 0.971
_diffrn_measured_fraction_theta_max 0.977
_diffrn_measurement_device_type 'Bruker APEX-II CCD'
_diffrn_measurement_method '\f and \w scans'
_diffrn_radiation_type MoK\a
_diffrn_radiation_wavelength 0.71073
_diffrn_reflns_av_R_equivalents 0.1155
_diffrn_reflns_av_unetI/netI 0.0942
_diffrn_reflns_Laue_measured_fraction_full 0.971
_diffrn_reflns_Laue_measured_fraction_max 0.977
_diffrn_reflns_limit_h_max 53
_diffrn_reflns_limit_h_min -54
_diffrn_reflns_limit_k_max 17
_diffrn_reflns_limit_k_min -17
_diffrn_reflns_limit_l_max 10
_diffrn_reflns_limit_l_min -12
_diffrn_reflns_number 47703
_diffrn_reflns_point_group_measured_fraction_full 0.971
_diffrn_reflns_point_group_measured_fraction_max 0.977
_diffrn_reflns_theta_full 25.242
_diffrn_reflns_theta_max 28.349
_diffrn_reflns_theta_min 2.161
_diffrn_source_current 1.4
_diffrn_source_power 0.07
_diffrn_source_voltage 50.0
_diffrn_standards_number 0
_exptl_absorpt_coefficient_mu 0.381
_exptl_absorpt_correction_T_max 0.7457
_exptl_absorpt_correction_T_min 0.6261
_exptl_absorpt_correction_type none
_exptl_absorpt_process_details
;
SADABS-2016/2 (Bruker,2016/2) was used for absorption correction.
wR2(int) was 0.1259 before and 0.0829 after correction.
The Ratio of minimum to maximum transmission is 0.8396.
The \l/2 correction factor is Not present.
;
_exptl_crystal_colour red
_exptl_crystal_colour_primary red
_exptl_crystal_density_diffrn 1.406
_exptl_crystal_description block
_exptl_crystal_F_000 2262
_exptl_crystal_size_max 0.242
_exptl_crystal_size_mid 0.136
_exptl_crystal_size_min 0.095
_refine_diff_density_max 0.805
_refine_diff_density_min -0.654
_refine_diff_density_rms 0.119
_refine_ls_extinction_method none
_refine_ls_goodness_of_fit_ref 1.060
_refine_ls_hydrogen_treatment constr
_refine_ls_matrix_type full
_refine_ls_number_parameters 346
_refine_ls_number_reflns 6307
_refine_ls_number_restraints 23
_refine_ls_restrained_S_all 1.061
_refine_ls_R_factor_all 0.2258
_refine_ls_R_factor_gt 0.1625
_refine_ls_shift/su_max 0.000
_refine_ls_shift/su_mean 0.000
_refine_ls_structure_factor_coef Fsqd
_refine_ls_weighting_details 'w=1/[\s^2^(Fo^2^)+(0.1231P)^2^+97.2945P] where P=(Fo^2^+2Fc^2^)/3'
_refine_ls_weighting_scheme calc
_refine_ls_wR_factor_gt 0.3797
_refine_ls_wR_factor_ref 0.4189
_reflns_Friedel_coverage 0.000
_reflns_number_gt 3702
_reflns_number_total 6307
_reflns_threshold_expression 'I > 2\s(I)'
_cod_data_source_file d5dt02277k2.cif
_cod_data_source_block ti_mbs_1_200623_0m
_cod_database_code 7720447
_shelx_shelxl_version_number 2018/3
_shelx_space_group_comment
;
The symmetry employed for this shelxl refinement is uniquely defined
by the following loop, which should always be used as a source of
symmetry information in preference to the above space-group names.
They are only intended as comments.
;
_shelx_estimated_absorpt_t_max 0.965
_shelx_estimated_absorpt_t_min 0.913
_olex2_refinement_description
;
1. Fixed Uiso
 At 1.2 times of:
  All C(H) groups
 At 1.5 times of:
  All C(H,H,H) groups
2. Restrained distances
 C00Y-C00I = C00Y-C00W = C011-C00W = C011-C00Z = C00Z-C00K = C00K-C00I
 1.39 with sigma of 0.02
 C00N-C00A = C00U-C00N = C00U-C00S = C00S-C00G = C00G-C00B = C00B-C00A
 1.39 with sigma of 0.02
 C012-C00O = C012-C00T = C00V-C00T = C00M-C00E = C009-C008 = C00J-C009 = C00Q-
 C00J = C00R-C00Q = C00R-C00F = C00F-C008 = C00H-C008
 1.39 with sigma of 0.02
3. Others
 Fixed Sof: Ti1(0.25)
4.a Aromatic/amide H refined with riding coordinates:
 C00F(H00F), C00G(H00G), C00H(H00H), C00K(H00K), C00L(H00L), C00M(H00M),
 C00Q(H00Q), C00R(H00R), C00S(H00S), C00T(H00T), C00U(H00U), C00V(H00V),
 C00W(H00W), C00Z(H00Z), C011(H011), C012(H012)
4.b Idealised Me refined as rotating group:
 C00X(H00A,H00B,H00C), C010(H01A,H01B,H01C)
;
_smtbx_masks_special_details
;
A solvent mask was calculated and 148 electrons were 
found in a volume of 512\%A^3^ in 1 void per unit cell. 
This is consistent with the presence of 
3.7[H2O] per Unit Cell 
which account for 148 electrons 
per unit cell.
;
_smtbx_masks_void_probe_radius 1.2
_smtbx_masks_void_truncation_radius 1.2
_olex2_submission_special_instructions 'No special instructions were received'

loop_
_space_group_symop_operation_xyz
'x, y, z'
'-x, y, -z+1/2'
'x+1/2, y+1/2, z'
'-x+1/2, y+1/2, -z+1/2'
'-x, -y, -z'
'x, -y, z-1/2'
'-x+1/2, -y+1/2, -z'
'x+1/2, -y+1/2, z-1/2'

loop_
_atom_site_label
_atom_site_type_symbol
_atom_site_fract_x
_atom_site_fract_y
_atom_site_fract_z
_atom_site_U_iso_or_equiv
_atom_site_adp_type
_atom_site_occupancy
_atom_site_site_symmetry_order
_atom_site_calc_flag
_atom_site_refinement_flags_posn
_atom_site_refinement_flags_adp
_atom_site_refinement_flags_occupancy
_atom_site_disorder_assembly
_atom_site_disorder_group
Ti01 Ti 0.64052(4) 0.25078(10) 0.31112(17) 0.0456(5) Uani 1 1 d . . . . .
O002 O 0.60575(15) 0.1735(4) 0.2188(6) 0.0506(14) Uani 1 1 d . . . . .
O1 O 0.60951(15) 0.3282(4) 0.3935(6) 0.0543(15) Uani 1 1 d . . . . .
N004 N 0.65141(16) 0.4012(5) 0.2312(7) 0.0465(16) Uani 1 1 d . . . . .
N005 N 0.65197(18) 0.1012(5) 0.4070(8) 0.0510(17) Uani 1 1 d . . . . .
O006 O 0.5640(2) 0.3628(6) 0.5617(8) 0.078(2) Uani 1 1 d . . . . .
O007 O 0.5597(2) 0.1361(6) 0.0094(7) 0.078(2) Uani 1 1 d . . . . .
C008 C 0.61743(19) 0.5050(5) 0.3597(8) 0.0403(17) Uani 1 1 d D . . . .
C009 C 0.60204(19) 0.4214(6) 0.4205(8) 0.0432(18) Uani 1 1 d D . . . .
C00A C 0.5992(2) 0.0784(6) 0.1812(8) 0.051(2) Uani 1 1 d D . . . .
C00B C 0.6164(2) -0.0036(5) 0.2558(10) 0.047(2) Uani 1 1 d D . . . .
O00C O 0.67622(19) 0.2786(5) 0.4462(8) 0.076(2) Uani 1 1 d . . . . .
O00D O 0.66438(18) 0.2214(5) 0.1598(9) 0.072(2) Uani 1 1 d . . . . .
C00E C 0.6751(2) 0.3963(6) 0.1347(9) 0.050(2) Uani 1 1 d D . . . .
C00F C 0.6089(2) 0.6054(7) 0.3944(10) 0.065(3) Uani 1 1 d D . . . .
H00F H 0.619112 0.659670 0.354721 0.078 Uiso 1 1 calc R U . . .
C00G C 0.6096(3) -0.1054(7) 0.2102(13) 0.078(3) Uani 1 1 d D . . . .
H00G H 0.621390 -0.159095 0.254696 0.093 Uiso 1 1 calc R U . . .
C00H C 0.64064(19) 0.4930(6) 0.2699(9) 0.047(2) Uani 1 1 d D . . . .
H00H H 0.649399 0.551522 0.233814 0.056 Uiso 1 1 calc R U . . .
C00I C 0.6780(2) 0.1085(7) 0.5188(10) 0.059(2) Uani 1 1 d D . . . .
C00J C 0.5778(2) 0.4464(6) 0.5113(9) 0.053(2) Uani 1 1 d D . . . .
C00K C 0.6905(3) 0.0280(8) 0.6053(11) 0.071(3) Uani 1 1 d D . . . .
H00K H 0.681025 -0.036886 0.601047 0.085 Uiso 1 1 calc R U . . .
C00L C 0.6412(2) 0.0102(6) 0.3654(10) 0.050(2) Uani 1 1 d . . . . .
H00L H 0.650563 -0.047305 0.410703 0.060 Uiso 1 1 calc R U . . .
C00M C 0.6903(2) 0.4774(8) 0.0723(10) 0.059(2) Uani 1 1 d D . . . .
H00M H 0.685581 0.544957 0.093225 0.071 Uiso 1 1 calc R U . . .
C00N C 0.5748(2) 0.0540(6) 0.0690(9) 0.057(2) Uani 1 1 d D . . . .
C00O C 0.6804(2) 0.2949(8) 0.0960(12) 0.068(3) Uani 1 1 d D . . . .
C00Q C 0.5708(3) 0.5473(7) 0.5364(10) 0.063(3) Uani 1 1 d D . . . .
H00Q H 0.554528 0.561651 0.592810 0.075 Uiso 1 1 calc R U . . .
C00R C 0.5865(3) 0.6273(7) 0.4825(12) 0.085(4) Uani 1 1 d D . . . .
H00R H 0.582044 0.694690 0.505452 0.102 Uiso 1 1 calc R U . . .
C00S C 0.5863(3) -0.1265(8) 0.1031(14) 0.097(5) Uani 1 1 d D . . . .
H00S H 0.582025 -0.193765 0.074874 0.116 Uiso 1 1 calc R U . . .
C00T C 0.7177(3) 0.3555(9) -0.0591(13) 0.084(3) Uani 1 1 d D . . . .
H00T H 0.731870 0.342339 -0.125028 0.101 Uiso 1 1 calc R U . . .
C00U C 0.5690(3) -0.0468(7) 0.0372(12) 0.073(3) Uani 1 1 d D . . . .
H00U H 0.552499 -0.062487 -0.033254 0.088 Uiso 1 1 calc R U . . .
C00V C 0.7122(3) 0.4557(9) -0.0201(14) 0.087(4) Uani 1 1 d D . . . .
H00V H 0.723542 0.508851 -0.057118 0.104 Uiso 1 1 calc R U . . .
C00W C 0.7193(3) 0.2268(10) 0.6177(12) 0.078(3) Uani 1 1 d D . . . .
H00W H 0.728829 0.291508 0.622070 0.094 Uiso 1 1 calc R U . . .
C00X C 0.5368(3) 0.3794(12) 0.6411(13) 0.104(5) Uani 1 1 d . . . . .
H00A H 0.522289 0.429603 0.595165 0.157 Uiso 1 1 calc R U . . .
H00B H 0.544779 0.403440 0.732349 0.157 Uiso 1 1 calc R U . . .
H00C H 0.525162 0.316180 0.648504 0.157 Uiso 1 1 calc R U . . .
C00Y C 0.6915(2) 0.2053(8) 0.5246(11) 0.068(3) Uani 1 1 d D . . . .
C00Z C 0.7177(3) 0.0512(9) 0.6972(13) 0.085(4) Uani 1 1 d D . . . .
H00Z H 0.726569 0.000366 0.757265 0.102 Uiso 1 1 calc R U . . .
C010 C 0.5339(3) 0.1221(13) -0.0996(12) 0.106(5) Uani 1 1 d . . . . .
H01A H 0.541042 0.076884 -0.168318 0.159 Uiso 1 1 calc R U . . .
H01B H 0.528002 0.187146 -0.141529 0.159 Uiso 1 1 calc R U . . .
H01C H 0.515350 0.092910 -0.062751 0.159 Uiso 1 1 calc R U . . .
C011 C 0.7322(3) 0.1470(10) 0.7037(13) 0.085(4) Uani 1 1 d D . . . .
H011 H 0.750823 0.158444 0.765985 0.102 Uiso 1 1 calc R U . . .
C012 C 0.7022(3) 0.2747(10) -0.0005(13) 0.078(3) Uani 1 1 d D . . . .
H012 H 0.706250 0.207485 -0.025568 0.094 Uiso 0.6(2) 1 calc R U . A 2
Ti1 Ti 0.6414(3) 0.7496(8) 0.3357(13) 0.103(3) Uani 0.25 1 d . . P . .

loop_
_atom_site_aniso_label
_atom_site_aniso_U_11
_atom_site_aniso_U_22
_atom_site_aniso_U_33
_atom_site_aniso_U_23
_atom_site_aniso_U_13
_atom_site_aniso_U_12
Ti01 0.0483(8) 0.0266(6) 0.0616(9) -0.0025(6) 0.0046(6) 0.0001(6)
O002 0.065(4) 0.030(3) 0.053(3) 0.000(2) -0.008(3) -0.002(2)
O1 0.064(4) 0.038(3) 0.062(4) -0.006(3) 0.012(3) 0.002(3)
N004 0.036(3) 0.042(4) 0.059(4) 0.007(3) -0.004(3) -0.002(3)
N005 0.053(4) 0.037(4) 0.063(5) 0.002(3) 0.011(3) 0.006(3)
O006 0.105(6) 0.060(4) 0.074(5) 0.002(4) 0.028(4) 0.021(4)
O007 0.091(5) 0.076(5) 0.061(4) -0.005(4) -0.021(4) -0.028(4)
C008 0.048(4) 0.024(3) 0.047(4) 0.000(3) -0.005(3) 0.007(3)
C009 0.053(5) 0.034(4) 0.039(4) -0.003(3) -0.009(3) 0.004(3)
C00A 0.067(6) 0.039(4) 0.048(5) -0.001(4) 0.012(4) -0.009(4)
C00B 0.048(5) 0.027(4) 0.070(6) -0.003(3) 0.024(4) -0.005(3)
O00C 0.084(5) 0.044(4) 0.090(5) 0.004(3) -0.033(4) -0.001(3)
O00D 0.080(5) 0.040(3) 0.101(6) -0.005(3) 0.036(4) 0.004(3)
C00E 0.048(5) 0.046(4) 0.052(5) 0.003(4) -0.005(4) -0.002(4)
C00F 0.076(7) 0.039(5) 0.070(6) -0.015(4) -0.029(5) 0.016(4)
C00G 0.094(8) 0.040(5) 0.102(9) -0.016(5) 0.025(7) -0.016(5)
C00H 0.042(4) 0.031(4) 0.064(5) 0.008(3) -0.006(4) -0.007(3)
C00I 0.064(6) 0.059(6) 0.054(5) 0.009(4) 0.005(4) 0.024(5)
C00J 0.066(6) 0.041(4) 0.048(5) -0.008(4) -0.008(4) 0.014(4)
C00K 0.068(7) 0.069(7) 0.078(7) 0.014(5) 0.020(6) 0.021(5)
C00L 0.064(6) 0.024(3) 0.067(6) 0.008(3) 0.024(5) 0.006(3)
C00M 0.050(5) 0.074(6) 0.053(5) 0.018(5) 0.001(4) -0.001(4)
C00N 0.079(6) 0.040(4) 0.056(5) -0.012(4) 0.021(5) -0.005(4)
C00O 0.051(5) 0.053(5) 0.103(8) 0.015(5) 0.026(5) 0.002(4)
C00Q 0.075(6) 0.052(5) 0.059(6) -0.018(4) -0.003(5) 0.027(5)
C00R 0.118(10) 0.044(6) 0.083(8) -0.015(5) -0.031(7) 0.041(6)
C00S 0.104(10) 0.050(6) 0.145(13) -0.048(7) 0.052(9) -0.026(6)
C00T 0.083(8) 0.091(9) 0.083(8) -0.001(7) 0.032(6) 0.003(7)
C00U 0.100(8) 0.046(5) 0.080(7) -0.019(5) 0.034(6) -0.035(6)
C00V 0.079(8) 0.076(8) 0.107(10) 0.020(7) 0.017(7) -0.014(6)
C00W 0.060(6) 0.096(9) 0.078(7) -0.009(6) 0.004(6) 0.009(6)
C00X 0.106(10) 0.141(13) 0.072(8) 0.007(8) 0.035(7) 0.059(9)
C00Y 0.053(6) 0.081(7) 0.068(6) 0.010(5) -0.004(5) 0.013(5)
C00Z 0.081(8) 0.078(8) 0.097(9) 0.037(7) 0.008(7) 0.017(6)
C010 0.093(9) 0.166(15) 0.055(7) 0.003(8) -0.003(6) -0.042(9)
C011 0.063(7) 0.113(10) 0.076(8) 0.004(7) -0.002(6) 0.020(7)
C012 0.068(7) 0.078(8) 0.093(8) 0.008(6) 0.027(6) 0.004(6)
Ti1 0.107(8) 0.091(7) 0.111(8) 0.004(6) 0.016(6) 0.019(6)

loop_
_atom_type_symbol
_atom_type_description
_atom_type_scat_dispersion_real
_atom_type_scat_dispersion_imag
_atom_type_scat_source
C C 0.0033 0.0016 'International Tables Vol C Tables 4.2.6.8 and 6.1.1.4'
H H 0.0000 0.0000 'International Tables Vol C Tables 4.2.6.8 and 6.1.1.4'
N N 0.0061 0.0033 'International Tables Vol C Tables 4.2.6.8 and 6.1.1.4'
O O 0.0106 0.0060 'International Tables Vol C Tables 4.2.6.8 and 6.1.1.4'
Ti Ti 0.2776 0.4457 'International Tables Vol C Tables 4.2.6.8 and 6.1.1.4'

loop_
_geom_angle_atom_site_label_1
_geom_angle_atom_site_label_2
_geom_angle_atom_site_label_3
_geom_angle
_geom_angle_site_symmetry_1
_geom_angle_site_symmetry_3
_geom_angle_publ_flag
O002 Ti01 N004 119.3(3) . . ?
O002 Ti01 N005 80.8(3) . . ?
O002 Ti01 O00D 87.6(3) . . ?
O1 Ti01 O002 88.5(3) . . ?
O1 Ti01 N004 81.0(3) . . ?
O1 Ti01 N005 115.0(3) . . ?
O1 Ti01 O00C 96.6(3) . . ?
O1 Ti01 O00D 151.2(3) . . ?
N004 Ti01 N005 155.8(3) . . ?
O00C Ti01 O002 156.6(3) . . ?
O00C Ti01 N004 84.1(3) . . ?
O00C Ti01 N005 76.4(3) . . ?
O00C Ti01 O00D 98.3(4) . . ?
O00D Ti01 N004 76.2(3) . . ?
O00D Ti01 N005 92.5(3) . . ?
C00A O002 Ti01 139.1(6) . . ?
C009 O1 Ti01 141.7(6) . . ?
C00E N004 Ti01 112.1(5) . . ?
C00H N004 Ti01 128.1(6) . . ?
C00H N004 C00E 119.6(7) . . ?
C00I N005 Ti01 111.5(5) . . ?
C00L N005 Ti01 128.9(6) . . ?
C00L N005 C00I 119.0(7) . . ?
C00J O006 C00X 117.1(9) . . ?
C00N O007 C010 119.2(10) . . ?
C00F C008 C009 118.6(8) . . ?
C00H C008 C009 123.4(6) . . ?
C00H C008 C00F 118.0(8) . . ?
O1 C009 C008 120.7(7) . . ?
O1 C009 C00J 122.4(7) . . ?
C008 C009 C00J 116.8(7) . . ?
O002 C00A C00B 119.6(7) . . ?
O002 C00A C00N 121.7(7) . . ?
C00N C00A C00B 118.7(7) . . ?
C00G C00B C00A 118.4(9) . . ?
C00L C00B C00A 124.2(7) . . ?
C00L C00B C00G 117.3(8) . . ?
C00Y O00C Ti01 122.4(6) . . ?
C00O O00D Ti01 122.3(6) . . ?
C00M C00E N004 128.4(8) . . ?
C00O C00E N004 111.0(7) . . ?
C00O C00E C00M 120.4(9) . . ?
C008 C00F H00F 118.2 . . ?
C00R C00F C008 123.6(10) . . ?
C00R C00F H00F 118.2 . . ?
C00B C00G H00G 119.2 . . ?
C00B C00G Ti1 118.6(8) . 1_545 ?
C00S C00G C00B 121.6(11) . . ?
C00S C00G H00G 119.2 . . ?
C00S C00G Ti1 119.8(8) . 1_545 ?
Ti1 C00G H00G 1.1 1_545 . ?
N004 C00H C008 123.6(7) . . ?
N004 C00H H00H 118.2 . . ?
C008 C00H H00H 118.2 . . ?
C00K C00I N005 126.2(9) . . ?
C00Y C00I N005 110.7(7) . . ?
C00Y C00I C00K 122.9(10) . . ?
O006 C00J C009 112.8(7) . . ?
O006 C00J C00Q 127.2(9) . . ?
C00Q C00J C009 120.0(9) . . ?
C00I C00K H00K 122.2 . . ?
C00Z C00K C00I 115.7(10) . . ?
C00Z C00K H00K 122.2 . . ?
N005 C00L C00B 122.7(7) . . ?
N005 C00L H00L 118.7 . . ?
C00B C00L H00L 118.7 . . ?
C00E C00M H00M 120.5 . . ?
C00V C00M C00E 119.0(10) . . ?
C00V C00M H00M 120.5 . . ?
O007 C00N C00A 113.6(7) . . ?
O007 C00N C00U 128.0(9) . . ?
C00U C00N C00A 118.3(9) . . ?
O00D C00O C00E 116.6(8) . . ?
O00D C00O C012 123.9(9) . . ?
C012 C00O C00E 119.5(9) . . ?
C00J C00Q H00Q 118.5 . . ?
C00R C00Q C00J 123.1(9) . . ?
C00R C00Q H00Q 118.5 . . ?
C00F C00R C00Q 117.8(9) . . ?
C00F C00R H00R 121.1 . . ?
C00Q C00R H00R 121.1 . . ?
C00G C00S H00S 120.5 . . ?
C00G C00S C00U 118.9(10) . . ?
C00U C00S H00S 120.5 . . ?
C00V C00T H00T 119.7 . . ?
C00V C00T C012 120.6(11) . . ?
C012 C00T H00T 119.7 . . ?
C00N C00U C00S 123.9(11) . . ?
C00N C00U H00U 118.1 . . ?
C00S C00U H00U 118.1 . . ?
C00M C00V C00T 120.8(11) . . ?
C00M C00V H00V 119.6 . . ?
C00T C00V H00V 119.6 . . ?
C00Y C00W H00W 121.3 . . ?
C011 C00W H00W 121.3 . . ?
C011 C00W C00Y 117.5(11) . . ?
O006 C00X H00A 109.5 . . ?
O006 C00X H00B 109.5 . . ?
O006 C00X H00C 109.5 . . ?
H00A C00X H00B 109.5 . . ?
H00A C00X H00C 109.5 . . ?
H00B C00X H00C 109.5 . . ?
O00C C00Y C00I 118.2(8) . . ?
O00C C00Y C00W 121.4(10) . . ?
C00I C00Y C00W 120.3(10) . . ?
C00K C00Z H00Z 118.6 . . ?
C00K C00Z C011 122.9(10) . . ?
C011 C00Z H00Z 118.6 . . ?
O007 C010 H01A 109.5 . . ?
O007 C010 H01B 109.5 . . ?
O007 C010 H01C 109.5 . . ?
H01A C010 H01B 109.5 . . ?
H01A C010 H01C 109.5 . . ?
H01B C010 H01C 109.5 . . ?
C00W C011 H011 119.6 . . ?
C00Z C011 C00W 120.7(11) . . ?
C00Z C011 H011 119.6 . . ?
C00O C012 H012 120.3 . . ?
C00T C012 C00O 119.5(11) . . ?
C00T C012 H012 120.3 . . ?
C00G Ti1 H00G 0.6(2) 1_565 1_565 ?

loop_
_geom_bond_atom_site_label_1
_geom_bond_atom_site_label_2
_geom_bond_distance
_geom_bond_site_symmetry_2
_geom_bond_publ_flag
Ti01 O002 1.890(6) . ?
Ti01 O1 1.877(6) . ?
Ti01 N004 2.175(7) . ?
Ti01 N005 2.189(7) . ?
Ti01 O00C 1.887(7) . ?
Ti01 O00D 1.895(7) . ?
O002 C00A 1.313(9) . ?
O1 C009 1.288(9) . ?
N004 C00E 1.429(11) . ?
N004 C00H 1.345(10) . ?
N005 C00I 1.437(12) . ?
N005 C00L 1.314(11) . ?
O006 C00J 1.348(12) . ?
O006 C00X 1.448(13) . ?
O007 C00N 1.335(12) . ?
O007 C010 1.421(13) . ?
C008 C009 1.423(10) . ?
C008 C00F 1.407(9) . ?
C008 C00H 1.373(11) . ?
C009 C00J 1.441(10) . ?
C00A C00B 1.431(10) . ?
C00A C00N 1.430(11) . ?
C00B C00G 1.417(10) . ?
C00B C00L 1.400(13) . ?
O00C C00Y 1.333(12) . ?
O00D C00O 1.354(12) . ?
C00E C00M 1.401(11) . ?
C00E C00O 1.399(13) . ?
C00F H00F 0.9300 . ?
C00F C00R 1.357(13) . ?
C00G H00G 0.9300 . ?
C00G C00S 1.358(13) . ?
C00G Ti1 2.531(16) 1_545 ?
C00H H00H 0.9300 . ?
C00I C00K 1.404(11) . ?
C00I C00Y 1.379(12) . ?
C00J C00Q 1.376(10) . ?
C00K H00K 0.9300 . ?
C00K C00Z 1.382(13) . ?
C00L H00L 0.9300 . ?
C00M H00M 0.9300 . ?
C00M C00V 1.372(16) . ?
C00N C00U 1.365(11) . ?
C00O C012 1.391(12) . ?
C00Q H00Q 0.9300 . ?
C00Q C00R 1.363(13) . ?
C00R H00R 0.9300 . ?
C00S H00S 0.9300 . ?
C00S C00U 1.373(13) . ?
C00T H00T 0.9300 . ?
C00T C00V 1.387(13) . ?
C00T C012 1.388(13) . ?
C00U H00U 0.9300 . ?
C00V H00V 0.9300 . ?
C00W H00W 0.9300 . ?
C00W C00Y 1.402(12) . ?
C00W C011 1.400(13) . ?
C00X H00A 0.9600 . ?
C00X H00B 0.9600 . ?
C00X H00C 0.9600 . ?
C00Z H00Z 0.9300 . ?
C00Z C011 1.384(13) . ?
C010 H01A 0.9600 . ?
C010 H01B 0.9600 . ?
C010 H01C 0.9600 . ?
C011 H011 0.9300 . ?
C012 H012 0.9300 . ?

loop_
_geom_torsion_atom_site_label_1
_geom_torsion_atom_site_label_2
_geom_torsion_atom_site_label_3
_geom_torsion_atom_site_label_4
_geom_torsion
_geom_torsion_site_symmetry_1
_geom_torsion_site_symmetry_2
_geom_torsion_site_symmetry_3
_geom_torsion_site_symmetry_4
_geom_torsion_publ_flag
Ti01 O002 C00A C00B 25.1(13) . . . . ?
Ti01 O002 C00A C00N -156.3(7) . . . . ?
Ti01 O1 C009 C008 11.9(13) . . . . ?
Ti01 O1 C009 C00J -168.7(6) . . . . ?
Ti01 N004 C00E C00M -173.5(7) . . . . ?
Ti01 N004 C00E C00O 11.6(9) . . . . ?
Ti01 N004 C00H C008 -7.3(12) . . . . ?
Ti01 N005 C00I C00K 177.4(8) . . . . ?
Ti01 N005 C00I C00Y -7.4(10) . . . . ?
Ti01 N005 C00L C00B -8.3(12) . . . . ?
Ti01 O00C C00Y C00I -8.5(14) . . . . ?
Ti01 O00C C00Y C00W 175.6(8) . . . . ?
Ti01 O00D C00O C00E -8.2(13) . . . . ?
Ti01 O00D C00O C012 169.8(9) . . . . ?
O002 Ti01 O1 C009 -134.6(9) . . . . ?
O002 Ti01 O00C C00Y 15.5(15) . . . . ?
O002 Ti01 O00D C00O 132.2(8) . . . . ?
O002 C00A C00B C00G -178.0(9) . . . . ?
O002 C00A C00B C00L -2.8(13) . . . . ?
O002 C00A C00N O007 -0.4(13) . . . . ?
O002 C00A C00N C00U -179.1(8) . . . . ?
O1 Ti01 O002 C00A -142.5(9) . . . . ?
O1 Ti01 O00C C00Y 117.0(9) . . . . ?
O1 Ti01 O00D C00O 49.8(12) . . . . ?
O1 C009 C00J O006 -0.7(11) . . . . ?
O1 C009 C00J C00Q -179.9(8) . . . . ?
N004 Ti01 O002 C00A 138.7(8) . . . . ?
N004 Ti01 O1 C009 -14.6(9) . . . . ?
N004 Ti01 O00C C00Y -162.8(9) . . . . ?
N004 Ti01 O00D C00O 11.2(8) . . . . ?
N004 C00E C00M C00V -178.9(9) . . . . ?
N004 C00E C00O O00D -3.6(13) . . . . ?
N004 C00E C00O C012 178.3(10) . . . . ?
N005 Ti01 O002 C00A -26.8(8) . . . . ?
N005 Ti01 O1 C009 146.4(9) . . . . ?
N005 Ti01 O00C C00Y 2.8(8) . . . . ?
N005 Ti01 O00D C00O -147.2(8) . . . . ?
N005 C00I C00K C00Z 174.0(10) . . . . ?
N005 C00I C00Y O00C 10.1(14) . . . . ?
N005 C00I C00Y C00W -174.0(9) . . . . ?
O006 C00J C00Q C00R 178.8(10) . . . . ?
O007 C00N C00U C00S 178.8(11) . . . . ?
C008 C009 C00J O006 178.6(7) . . . . ?
C008 C009 C00J C00Q -0.6(11) . . . . ?
C008 C00F C00R C00Q -2.2(15) . . . . ?
C009 C008 C00F C00R -0.4(13) . . . . ?
C009 C008 C00H N004 -0.6(13) . . . . ?
C009 C00J C00Q C00R -2.2(14) . . . . ?
C00A C00B C00G C00S -3.4(15) . . . . ?
C00A C00B C00G Ti1 177.7(7) . . . 1_545 ?
C00A C00B C00L N005 -2.4(14) . . . . ?
C00A C00N C00U C00S -2.7(15) . . . . ?
C00B C00A C00N O007 178.3(8) . . . . ?
C00B C00A C00N C00U -0.5(13) . . . . ?
C00B C00G C00S C00U 0.4(18) . . . . ?
O00C Ti01 O002 C00A -39.3(14) . . . . ?
O00C Ti01 O1 C009 68.3(9) . . . . ?
O00C Ti01 O00D C00O -70.6(8) . . . . ?
O00D Ti01 O002 C00A 66.1(9) . . . . ?
O00D Ti01 O1 C009 -52.4(12) . . . . ?
O00D Ti01 O00C C00Y -87.7(9) . . . . ?
O00D C00O C012 C00T -179.3(11) . . . . ?
C00E N004 C00H C008 178.6(7) . . . . ?
C00E C00M C00V C00T 4.5(17) . . . . ?
C00E C00O C012 C00T -1.4(18) . . . . ?
C00F C008 C009 O1 -178.9(7) . . . . ?
C00F C008 C009 C00J 1.8(11) . . . . ?
C00F C008 C00H N004 178.5(8) . . . . ?
C00G C00B C00L N005 172.8(9) . . . . ?
C00G C00S C00U C00N 2.8(18) . . . . ?
C00H N004 C00E C00M 1.4(13) . . . . ?
C00H N004 C00E C00O -173.4(8) . . . . ?
C00H C008 C009 O1 0.2(12) . . . . ?
C00H C008 C009 C00J -179.2(7) . . . . ?
C00H C008 C00F C00R -179.5(9) . . . . ?
C00I N005 C00L C00B -178.9(8) . . . . ?
C00I C00K C00Z C011 -0.8(18) . . . . ?
C00J C00Q C00R C00F 3.6(15) . . . . ?
C00K C00I C00Y O00C -174.5(9) . . . . ?
C00K C00I C00Y C00W 1.4(16) . . . . ?
C00K C00Z C011 C00W 1(2) . . . . ?
C00L N005 C00I C00K -10.5(14) . . . . ?
C00L N005 C00I C00Y 164.7(9) . . . . ?
C00L C00B C00G C00S -178.9(10) . . . . ?
C00L C00B C00G Ti1 2.1(12) . . . 1_545 ?
C00M C00E C00O O00D -178.9(9) . . . . ?
C00M C00E C00O C012 3.0(16) . . . . ?
C00N C00A C00B C00G 3.3(13) . . . . ?
C00N C00A C00B C00L 178.6(8) . . . . ?
C00O C00E C00M C00V -4.5(14) . . . . ?
C00V C00T C012 C00O 1(2) . . . . ?
C00X O006 C00J C009 -173.1(9) . . . . ?
C00X O006 C00J C00Q 6.0(15) . . . . ?
C00Y C00I C00K C00Z -0.7(16) . . . . ?
C00Y C00W C011 C00Z -0.7(18) . . . . ?
C010 O007 C00N C00A -177.3(9) . . . . ?
C010 O007 C00N C00U 1.3(16) . . . . ?
C011 C00W C00Y O00C 175.1(10) . . . . ?
C011 C00W C00Y C00I -0.7(17) . . . . ?
C012 C00T C00V C00M -3(2) . . . . ?
Ti1 C00G C00S C00U 179.4(9) 1_545 . . . ?

loop_
_smtbx_masks_void_nr
_smtbx_masks_void_average_x
_smtbx_masks_void_average_y
_smtbx_masks_void_average_z
_smtbx_masks_void_volume
_smtbx_masks_void_count_electrons
_smtbx_masks_void_content
1 0.000 -0.242 0.250 128.4 37.1 '3.7 water'
2 0.000 0.242 0.750 128.4 37.1 '3.7 water'
3 0.500 0.258 0.250 128.4 37.1 '3.7 water'
4 0.500 0.742 0.750 128.4 37.1 '3.7 water'
